data_4319022
loop_
_publ_author_name
'Xiang Xue'
'Xi-Sen Wang'
'Li-Zhong Wang'
'Ren-Gen Xiong'
'Brendan F. Abrahams'
'Xiao-Zeng You'
'Zi-Ling Xue'
'Chi-Ming Che'

_publ_contact_author_address
;
Prof. Ren-Gen Xiong
Coordination Chemistry Institue
Nanjing University, Nanjing
210093, P. R. China
;
_publ_contact_author_email xiongrg@netra.nju.edu.cn
_publ_contact_author_fax 86-25-3317761
_publ_contact_author_name 'Prof. Ren-Gen Xiong'
_publ_contact_author_phone 86-25-3594724
_publ_section_title
;
 Hydrothermal Preparation of Novel Cd(II) Coordination Polymers Employing
 5-(4-Pyridyl)tetrazolate as a Bridging Ligand
;
_journal_name_full 'Inorganic Chemistry'
_journal_page_first 6544
_journal_page_last 6546
_journal_paper_doi 10.1021/ic0257118
_journal_volume 41
_journal_year 2002
_chemical_formula_sum 'C6 H5 Cd1.5 Cl N5 O'
_chemical_formula_weight 367.20
_chemical_name_systematic
; 
 ? 
;
_space_group_IT_number 61
_symmetry_cell_setting orthorhombic
_symmetry_space_group_name_Hall '-P 2ac 2ab'
_symmetry_space_group_name_H-M 'P b c a'
_atom_sites_solution_hydrogens geom
_atom_sites_solution_primary direct
_atom_sites_solution_secondary difmap
_audit_creation_method SHELXL-97
_cell_angle_alpha 90.00
_cell_angle_beta 90.00
_cell_angle_gamma 90.00
_cell_formula_units_Z 8
_cell_length_a 7.0056(3)
_cell_length_b 12.6282(6)
_cell_length_c 21.3318(10)
_cell_measurement_temperature 296(2)
_cell_volume 1887.18(15)
_computing_cell_refinement 'SMART, SAINT'
_computing_data_collection SMART
_computing_data_reduction SAINT
_computing_structure_refinement 'SHELXL-97 (Sheldrick, 1997)'
_computing_structure_solution 'SHELXS-97 (Sheldrick, 1990)'
_diffrn_ambient_temperature 296(2)
_diffrn_measured_fraction_theta_full 0.999
_diffrn_measured_fraction_theta_max 0.999
_diffrn_measurement_device_type 'Bruker APEX'
_diffrn_measurement_method '0.3 wide w/ exposures'
_diffrn_radiation_monochromator graphite
_diffrn_radiation_source 'fine-focus sealed tube'
_diffrn_radiation_type MoK\a
_diffrn_radiation_wavelength 0.71073
_diffrn_reflns_av_R_equivalents 0.0411
_diffrn_reflns_av_sigmaI/netI 0.0203
_diffrn_reflns_limit_h_max 7
_diffrn_reflns_limit_h_min -8
_diffrn_reflns_limit_k_max 14
_diffrn_reflns_limit_k_min -13
_diffrn_reflns_limit_l_max 24
_diffrn_reflns_limit_l_min -24
_diffrn_reflns_number 8735
_diffrn_reflns_theta_full 24.00
_diffrn_reflns_theta_max 24.00
_diffrn_reflns_theta_min 3.23
_exptl_absorpt_coefficient_mu 3.667
_exptl_absorpt_correction_T_max 1.000000
_exptl_absorpt_correction_T_min 0.598268
_exptl_crystal_colour colorless
_exptl_crystal_density_diffrn 2.585
_exptl_crystal_density_method 'not measured'
_exptl_crystal_F_000 1384
_exptl_crystal_size_max 0.40
_exptl_crystal_size_mid 0.20
_exptl_crystal_size_min 0.10
_refine_diff_density_max 0.695
_refine_diff_density_min -0.526
_refine_diff_density_rms 0.114
_refine_ls_extinction_method none
_refine_ls_goodness_of_fit_ref 0.762
_refine_ls_hydrogen_treatment mixed
_refine_ls_matrix_type full
_refine_ls_number_parameters 137
_refine_ls_number_reflns 1480
_refine_ls_number_restraints 0
_refine_ls_restrained_S_all 0.762
_refine_ls_R_factor_all 0.0245
_refine_ls_R_factor_gt 0.0231
_refine_ls_shift/su_max 0.001
_refine_ls_shift/su_mean 0.000
_refine_ls_structure_factor_coef Fsqd
_refine_ls_weighting_details 'calc w=1/[\s^2^(Fo^2^)+(0.1000P)^2^+0.0000P] where P=(Fo^2^+2Fc^2^)/3'
_refine_ls_weighting_scheme calc
_refine_ls_wR_factor_gt 0.0827
_refine_ls_wR_factor_ref 0.0849
_reflns_number_gt 1402
_reflns_number_total 1480
_reflns_threshold_expression >2sigma(I)
_cod_data_source_file ic0257118-2_s1_1.cif
_cod_data_source_block 1
_cod_depositor_comments
;
The following automatic conversions were performed:

'_symmetry_cell_setting' value 'Orthorhombic' changed to
'orthorhombic' according to the built-in table from CIF Core
dictionary named 'cif_core.dic' version 2.4.1 from 2010-06-29.

Automatic conversion script
Id: cif_fix_values 1646 2011-03-28 12:23:43Z adriana 
;
_cod_original_formula_sum 'C6 H5 Cd1.50 Cl N5 O'
_cod_database_code 4319022

loop_
_symmetry_equiv_pos_as_xyz
'x, y, z'
'-x+1/2, -y, z+1/2'
'-x, y+1/2, -z+1/2'
'x+1/2, -y+1/2, -z'
'-x, -y, -z'
'x-1/2, y, -z-1/2'
'x, -y-1/2, z-1/2'
'-x-1/2, y-1/2, z'

loop_
_atom_site_label
_atom_site_type_symbol
_atom_site_fract_x
_atom_site_fract_y
_atom_site_fract_z
_atom_site_U_iso_or_equiv
_atom_site_adp_type
_atom_site_occupancy
_atom_site_symmetry_multiplicity
_atom_site_calc_flag
_atom_site_refinement_flags
_atom_site_disorder_assembly
_atom_site_disorder_group
Cd1 Cd -0.90708(4) 0.27358(2) 0.011916(13) 0.02139(18) Uani 1 1 d . . .
Cd2 Cd -0.5000 0.5000 0.0000 0.02352(19) Uani 1 2 d S . .
Cl1 Cl -1.17071(13) 0.40149(7) -0.03028(4) 0.0265(3) Uani 1 1 d . . .
N6 N -0.9091(4) 0.2329(3) -0.14462(18) 0.0267(9) Uani 1 1 d . . .
N5 N -0.9296(4) 0.1892(3) -0.08826(14) 0.0260(7) Uani 1 1 d . . .
O1 O -0.6487(4) 0.3503(2) -0.03018(13) 0.0214(5) Uani 1 1 d . . .
C6 C -0.8916(6) 0.2627(3) -0.2789(2) 0.0302(10) Uani 1 1 d . . .
H6B H -0.8686 0.3205 -0.2529 0.036 Uiso 1 1 calc R . .
C5 C -0.9397(5) 0.1530(3) -0.18485(17) 0.0244(8) Uani 1 1 d . . .
C4 C -0.9336(5) 0.1659(3) -0.25262(18) 0.0246(8) Uani 1 1 d . . .
C3 C -0.9661(6) 0.0831(3) -0.29310(19) 0.0306(9) Uani 1 1 d . . .
H3A H -0.9944 0.0161 -0.2776 0.037 Uiso 1 1 calc R . .
N3 N -0.9703(5) 0.0871(2) -0.09432(15) 0.0267(7) Uani 1 1 d . . .
N2 N -0.9772(5) 0.0618(2) -0.15548(16) 0.0286(7) Uani 1 1 d . . .
C2 C -0.8830(6) 0.2751(3) -0.3428(2) 0.0301(10) Uani 1 1 d . . .
H2B H -0.8537 0.3415 -0.3590 0.036 Uiso 1 1 calc R . .
C1 C -0.9565(6) 0.1000(3) -0.35685(19) 0.0296(9) Uani 1 1 d . . .
H1A H -0.9793 0.0430 -0.3835 0.036 Uiso 1 1 calc R . .
N7 N -0.9157(4) 0.1946(3) -0.38260(15) 0.0262(7) Uani 1 1 d . . .
H3 H -0.663(6) 0.357(4) -0.063(2) 0.033(14) Uiso 1 1 d . . .

loop_
_atom_site_aniso_label
_atom_site_aniso_U_11
_atom_site_aniso_U_22
_atom_site_aniso_U_33
_atom_site_aniso_U_23
_atom_site_aniso_U_13
_atom_site_aniso_U_12
Cd1 0.0204(3) 0.0268(3) 0.0170(3) -0.00042(10) 0.00076(10) -0.00213(10)
Cd2 0.0280(3) 0.0209(3) 0.0217(3) 0.00266(14) -0.00122(15) -0.00093(15)
Cl1 0.0227(5) 0.0267(5) 0.0301(5) 0.0046(4) 0.0015(4) 0.0018(3)
N6 0.037(2) 0.032(2) 0.0111(19) 0.0023(14) 0.0016(13) 0.0003(13)
N5 0.0298(16) 0.0307(17) 0.0175(16) 0.0013(15) 0.0009(13) -0.0029(13)
O1 0.0218(13) 0.0230(14) 0.0194(14) -0.0004(12) -0.0003(12) -0.0047(11)
C6 0.042(3) 0.030(2) 0.0179(19) -0.0038(17) -0.0005(17) -0.0015(16)
C5 0.0237(18) 0.035(2) 0.0149(18) 0.0023(16) 0.0034(15) 0.0019(15)
C4 0.022(2) 0.034(2) 0.0174(17) 0.0015(16) 0.0005(15) 0.0046(14)
C3 0.041(2) 0.027(2) 0.024(2) 0.0030(17) 0.0034(18) -0.0015(17)
N3 0.0325(17) 0.0284(17) 0.0191(16) 0.0021(14) -0.0017(14) -0.0012(13)
N2 0.0379(18) 0.0283(17) 0.0195(18) -0.0009(14) -0.0014(14) -0.0034(14)
C2 0.043(2) 0.027(2) 0.020(2) 0.0047(16) 0.0004(18) -0.0037(16)
C1 0.039(2) 0.028(2) 0.022(2) -0.0063(17) 0.0056(19) -0.0004(16)
N7 0.0234(17) 0.0384(18) 0.0169(16) -0.0013(16) -0.0012(12) 0.0044(13)

loop_
_atom_type_symbol
_atom_type_description
_atom_type_scat_dispersion_real
_atom_type_scat_dispersion_imag
_atom_type_scat_source
C C 0.0033 0.0016 'International Tables Vol C Tables 4.2.6.8 and 6.1.1.4'
H H 0.0000 0.0000 'International Tables Vol C Tables 4.2.6.8 and 6.1.1.4'
N N 0.0061 0.0033 'International Tables Vol C Tables 4.2.6.8 and 6.1.1.4'
O O 0.0106 0.0060 'International Tables Vol C Tables 4.2.6.8 and 6.1.1.4'
Cd Cd -0.8075 1.2024 'International Tables Vol C Tables 4.2.6.8 and 6.1.1.4'
Cl Cl 0.1484 0.1585 'International Tables Vol C Tables 4.2.6.8 and 6.1.1.4'

loop_
_geom_angle_atom_site_label_1
_geom_angle_atom_site_label_2
_geom_angle_atom_site_label_3
_geom_angle
_geom_angle_site_symmetry_1
_geom_angle_site_symmetry_3
_geom_angle_publ_flag
O1 Cd1 N7 109.87(10) . 7_566 ?
O1 Cd1 O1 160.24(4) . 4_455 ?
N7 Cd1 O1 86.23(10) 7_566 4_455 ?
O1 Cd1 N5 83.57(10) . . ?
N7 Cd1 N5 162.79(12) 7_566 . ?
O1 Cd1 N5 78.64(10) 4_455 . ?
O1 Cd1 Cl1 99.52(7) . . ?
N7 Cd1 Cl1 102.22(9) 7_566 . ?
O1 Cd1 Cl1 87.67(6) 4_455 . ?
N5 Cd1 Cl1 85.47(8) . . ?
O1 Cd1 Cl1 85.39(7) . 4 ?
N7 Cd1 Cl1 90.96(9) 7_566 4 ?
O1 Cd1 Cl1 82.88(6) 4_455 4 ?
N5 Cd1 Cl1 79.15(8) . 4 ?
Cl1 Cd1 Cl1 163.255(19) . 4 ?
O1 Cd2 O1 180.00(15) . 5_465 ?
O1 Cd2 N3 83.72(11) . 4 ?
O1 Cd2 N3 96.28(11) 5_465 4 ?
O1 Cd2 N3 96.28(11) . 8_465 ?
O1 Cd2 N3 83.72(11) 5_465 8_465 ?
N3 Cd2 N3 180.00(15) 4 8_465 ?
O1 Cd2 Cl1 86.57(7) . 1_655 ?
O1 Cd2 Cl1 93.43(7) 5_465 1_655 ?
N3 Cd2 Cl1 84.92(8) 4 1_655 ?
N3 Cd2 Cl1 95.08(8) 8_465 1_655 ?
O1 Cd2 Cl1 93.43(7) . 5_365 ?
O1 Cd2 Cl1 86.57(7) 5_465 5_365 ?
N3 Cd2 Cl1 95.08(8) 4 5_365 ?
N3 Cd2 Cl1 84.92(8) 8_465 5_365 ?
Cl1 Cd2 Cl1 180.00(4) 1_655 5_365 ?
Cd1 Cl1 Cd2 143.74(4) . 1_455 ?
Cd1 Cl1 Cd1 83.18(2) . 4_455 ?
Cd2 Cl1 Cd1 79.88(2) 1_455 4_455 ?
N5 N6 C5 104.4(3) . . ?
N3 N5 N6 109.8(3) . . ?
N3 N5 Cd1 122.3(2) . . ?
N6 N5 Cd1 127.9(2) . . ?
Cd1 O1 Cd2 128.47(12) . . ?
Cd1 O1 Cd1 103.21(10) . 4 ?
Cd2 O1 Cd1 100.31(10) . 4 ?
C2 C6 C4 121.0(4) . . ?
N2 C5 N6 112.3(3) . . ?
N2 C5 C4 124.6(4) . . ?
N6 C5 C4 123.1(4) . . ?
C3 C4 C6 117.1(4) . . ?
C3 C4 C5 122.3(4) . . ?
C6 C4 C5 120.6(4) . . ?
C4 C3 C1 119.6(4) . . ?
N5 N3 N2 109.5(3) . . ?
N5 N3 Cd2 113.5(2) . 4_455 ?
N2 N3 Cd2 137.0(2) . 4_455 ?
C5 N2 N3 104.1(3) . . ?
N7 C2 C6 122.2(4) . . ?
N7 C1 C3 123.4(4) . . ?
C2 N7 C1 116.7(3) . . ?
C2 N7 Cd1 119.0(3) . 7_565 ?
C1 N7 Cd1 124.3(3) . 7_565 ?

loop_
_geom_bond_atom_site_label_1
_geom_bond_atom_site_label_2
_geom_bond_distance
_geom_bond_site_symmetry_2
_geom_bond_publ_flag
Cd1 O1 2.241(3) . ?
Cd1 N7 2.286(3) 7_566 ?
Cd1 O1 2.338(3) 4_455 ?
Cd1 N5 2.393(3) . ?
Cd1 Cl1 2.6135(9) . ?
Cd1 Cl1 2.7898(9) 4 ?
Cd2 O1 2.252(2) . ?
Cd2 O1 2.252(2) 5_465 ?
Cd2 N3 2.303(3) 4 ?
Cd2 N3 2.303(3) 8_465 ?
Cd2 Cl1 2.6993(9) 1_655 ?
Cd2 Cl1 2.6993(9) 5_365 ?
Cl1 Cd2 2.6993(9) 1_455 ?
Cl1 Cd1 2.7898(9) 4_455 ?
N6 N5 1.331(5) . ?
N6 C5 1.342(5) . ?
N5 N3 1.326(5) . ?
O1 Cd1 2.338(3) 4 ?
C6 C2 1.374(7) . ?
C6 C4 1.377(6) . ?
C5 N2 1.337(5) . ?
C5 C4 1.455(5) . ?
C4 C3 1.375(6) . ?
C3 C1 1.378(6) . ?
N3 N2 1.344(5) . ?
N3 Cd2 2.303(3) 4_455 ?
C2 N7 1.345(6) . ?
C1 N7 1.346(5) . ?
N7 Cd1 2.286(3) 7_565 ?
